data_4327712
loop_
_publ_author_name
'Elena Cerrada'
'Peter G. Jones'
'Antonio Laguna'
'Mariano Laguna'

_publ_contact_author
;
      For X-ray structures:
      Jones, Peter G.
      Institut f\"ur Analytische und Anorganische Chemie
      Technische Universit\"at Braunschweig
      Postfach 3329
      38023 Braunschweig
      Germany
;
_publ_contact_author_email p.jones@tu-bs.de
_publ_contact_author_fax '049 531 391-5387'
_publ_contact_author_phone '049 531 391-5382'
_publ_section_title
;
 Synthesis and Reactivity of Heteroleptic Complexes of Gold with
 2-Thioxo-1,3-dithiole-4,5-dithiolate (dmit). X-ray Structure of
 [Au~2~(\m-dmit)(PPh~3~)~2~], NBu~4~[Au(dmit)(PPh~3~)] and
 PPN[Au(dmit)(C~6~F~5~)~2~]
;
_journal_name_full 'Inorganic Chemistry'
_journal_page_first 2995
_journal_page_last 3000
_journal_paper_doi 10.1021/ic950893+
_journal_volume 35
_journal_year 1996
_chemical_formula_sum 'C51 H30 Au F10 N P2 S5'
_chemical_formula_weight 1265.97
_chemical_name_systematic
;
 ?
;
_space_group_IT_number 14
_symmetry_cell_setting monoclinic
_symmetry_space_group_name_Hall '-P 2ybc'
_symmetry_space_group_name_H-M 'P 1 21/c 1'
_atom_sites_solution_hydrogens geom
_atom_sites_solution_primary Patterson
_atom_sites_solution_secondary difmap
_cell_angle_alpha 90.00
_cell_angle_beta 110.71(2)
_cell_angle_gamma 90.00
_cell_formula_units_Z 4
_cell_length_a 12.911(3)
_cell_length_b 34.194(7)
_cell_length_c 11.657(3)
_cell_measurement_reflns_used 50
_cell_measurement_temperature 178.0(20)
_cell_measurement_theta_max 11
_cell_measurement_theta_min 10
_cell_volume 4814(2)
_computing_cell_refinement 'Siemens P3'
_computing_data_collection 'Siemens P3'
_computing_data_reduction 'Soemens XDISK'
_computing_molecular_graphics 'Siemens XP'
_computing_publication_material SHELXL-92
_computing_structure_refinement SHELXL-92
_computing_structure_solution SHELXS-92
_diffrn_ambient_temperature 178.0(20)
_diffrn_measurement_device 'Siemens R3'
_diffrn_measurement_method Omega-scans
_diffrn_radiation_monochromator graphite
_diffrn_radiation_source 'fine-focus sealed tube'
_diffrn_radiation_type MoK\a
_diffrn_radiation_wavelength 0.71073
_diffrn_reflns_av_R_equivalents 0.0303
_diffrn_reflns_av_sigmaI/netI 0.0506
_diffrn_reflns_limit_h_max 1
_diffrn_reflns_limit_h_min -15
_diffrn_reflns_limit_k_max 0
_diffrn_reflns_limit_k_min -40
_diffrn_reflns_limit_l_max 13
_diffrn_reflns_limit_l_min -13
_diffrn_reflns_number 9221
_diffrn_reflns_theta_max 25.05
_diffrn_reflns_theta_min 3.03
_diffrn_standards_interval_count 197
_diffrn_standards_number 3
_exptl_absorpt_coefficient_mu 3.417
_exptl_absorpt_correction_T_max 0.86
_exptl_absorpt_correction_T_min 0.74
_exptl_absorpt_correction_type Psi-scans
_exptl_crystal_colour orange
_exptl_crystal_density_diffrn 1.747
_exptl_crystal_F_000 2488
_exptl_crystal_size_max 0.40
_exptl_crystal_size_mid 0.35
_exptl_crystal_size_min 0.30
_refine_diff_density_max 1.476
_refine_diff_density_min -0.617
_refine_diff_density_rms 0.108
_refine_ls_extinction_method none
_refine_ls_goodness_of_fit_all 1.019
_refine_ls_goodness_of_fit_obs 1.009
_refine_ls_matrix_type full
_refine_ls_number_parameters 631
_refine_ls_number_reflns 8502
_refine_ls_number_restraints 541
_refine_ls_restrained_S_all 1.008
_refine_ls_restrained_S_obs 0.977
_refine_ls_R_factor_all 0.0605
_refine_ls_R_factor_obs 0.0338
_refine_ls_shift/esd_max 0.004
_refine_ls_shift/esd_mean 0.000
_refine_ls_structure_factor_coef Fsqd
_refine_ls_weighting_details 'w=1/[\s^2^(Fo^2^)+(0.0373P)^2^+6.1217P] where P=(Fo^2^+2Fc^2^)/3'
_refine_ls_weighting_scheme calc
_refine_ls_wR_factor_all 0.0870
_refine_ls_wR_factor_obs 0.0723
_reflns_number_observed 6303
_reflns_number_total 8507
_reflns_observed_criterion >2sigma(I)
_cod_data_source_file ic9508932B_3.cif
_cod_data_source_block nacer
_cod_depositor_comments
;
The following automatic conversions were performed:

'_refine_ls_weighting_scheme' value 'calc
w=1/[\s^2^(Fo^2^)+(0.0373P)^2^+6.1217P] where P=(Fo^2^+2Fc^2^)/3' was
changed to 'calc'. New tag '_refine_ls_weighting_details' was
created. The value of the new tag was set to
'w=1/[\s^2^(Fo^2^)+(0.0373P)^2^+6.1217P] where P=(Fo^2^+2Fc^2^)/3'.

Automatic conversion script
Id: cif_fix_values 3143 2015-03-26 13:38:13Z robertas 
;
_cod_original_cell_volume 4813.8(19)
_cod_database_code 4327712

loop_
_symmetry_equiv_pos_as_xyz
'x, y, z'
'-x, y+1/2, -z+1/2'
'-x, -y, -z'
'x, -y-1/2, z-1/2'

loop_
_atom_site_aniso_label
_atom_site_aniso_U_11
_atom_site_aniso_U_22
_atom_site_aniso_U_33
_atom_site_aniso_U_23
_atom_site_aniso_U_13
_atom_site_aniso_U_12
Au 0.02962(11) 0.02856(11) 0.02457(11) 0.00064(10) 0.01010(8) -0.00416(10)
S1 0.0402(8) 0.0335(8) 0.0240(7) -0.0034(6) 0.0134(6) -0.0092(6)
S2 0.0573(10) 0.0283(8) 0.0256(7) -0.0030(6) 0.0146(7) -0.0113(7)
S3 0.0461(9) 0.0283(7) 0.0304(7) -0.0032(6) 0.0179(7) -0.0090(6)
S4 0.0598(10) 0.0325(8) 0.0251(7) -0.0028(6) 0.0184(7) -0.0091(7)
S5 0.0624(11) 0.0327(8) 0.0364(8) 0.0036(7) 0.0212(8) -0.0054(7)
C1 0.033(3) 0.028(3) 0.032(3) 0.001(2) 0.014(2) 0.000(2)
C2 0.037(3) 0.031(3) 0.028(3) -0.001(2) 0.018(2) -0.004(2)
C3 0.039(3) 0.027(3) 0.036(3) -0.002(2) 0.016(3) 0.002(2)
C11 0.039(2) 0.039(2) 0.017(3) 0.006(2) 0.005(2) -0.008(3)
C12 0.041(2) 0.037(2) 0.027(3) 0.002(2) 0.011(2) -0.002(3)
C13 0.044(2) 0.037(2) 0.031(3) 0.008(3) 0.005(3) -0.014(3)
C14 0.048(2) 0.034(2) 0.026(3) 0.004(2) 0.004(3) -0.015(3)
C15 0.048(2) 0.038(2) 0.022(3) -0.002(2) 0.008(3) 0.002(3)
C16 0.040(2) 0.039(2) 0.024(3) 0.002(2) 0.008(2) -0.007(3)
F1 0.042(2) 0.049(2) 0.046(2) -0.001(2) 0.020(2) -0.007(2)
F2 0.051(2) 0.052(2) 0.047(2) 0.003(2) 0.015(2) -0.023(2)
F3 0.082(3) 0.031(2) 0.041(2) -0.002(2) 0.014(2) -0.021(2)
F4 0.074(3) 0.033(2) 0.049(2) 0.003(2) 0.023(2) 0.005(2)
F5 0.040(2) 0.043(2) 0.051(2) 0.000(2) 0.017(2) -0.003(2)
C21 0.028(2) 0.020(3) 0.034(2) 0.001(2) 0.012(2) -0.005(2)
C22 0.026(2) 0.030(3) 0.034(2) -0.001(2) 0.014(2) -0.005(2)
C23 0.030(2) 0.032(3) 0.033(2) 0.003(2) 0.010(2) -0.004(2)
C24 0.038(2) 0.025(3) 0.029(2) 0.000(2) 0.014(2) -0.008(2)
C25 0.034(2) 0.021(2) 0.038(2) -0.009(2) 0.024(2) -0.010(2)
C26 0.027(2) 0.018(2) 0.035(2) -0.005(2) 0.008(2) -0.003(2)
F6 0.025(2) 0.061(2) 0.037(2) -0.001(2) 0.0146(15) 0.003(2)
F7 0.035(2) 0.055(2) 0.034(2) 0.007(2) 0.003(2) 0.000(2)
F8 0.063(2) 0.059(2) 0.030(2) -0.001(2) 0.022(2) -0.009(2)
F9 0.043(2) 0.056(2) 0.056(2) -0.010(2) 0.034(2) -0.003(2)
F10 0.027(2) 0.041(2) 0.051(2) 0.001(2) 0.013(2) 0.0072(15)
P1 0.0250(7) 0.0215(7) 0.0234(7) 0.0001(5) 0.0101(6) -0.0002(5)
P2 0.0239(7) 0.0191(6) 0.0237(7) -0.0005(5) 0.0098(6) -0.0001(5)
N 0.033(2) 0.024(2) 0.025(2) -0.001(2) 0.014(2) 0.001(2)
C31 0.028(2) 0.019(2) 0.036(2) 0.003(2) 0.014(2) 0.002(2)
C32 0.031(2) 0.029(3) 0.034(2) 0.007(2) 0.009(2) 0.003(2)
C33 0.029(2) 0.035(3) 0.044(2) 0.007(3) 0.001(2) -0.002(3)
C34 0.026(2) 0.041(3) 0.052(2) 0.010(3) 0.016(2) 0.001(3)
C35 0.032(2) 0.048(3) 0.045(2) 0.004(3) 0.026(2) -0.001(3)
C36 0.032(2) 0.033(3) 0.035(2) 0.000(2) 0.015(2) -0.002(2)
C41 0.022(3) 0.028(2) 0.028(2) 0.001(2) 0.008(2) 0.002(2)
C42 0.051(4) 0.032(2) 0.028(2) -0.001(2) 0.013(3) 0.007(3)
C43 0.055(4) 0.038(2) 0.027(2) 0.000(3) 0.007(3) 0.002(3)
C44 0.041(3) 0.036(2) 0.037(2) 0.008(3) 0.004(3) 0.001(3)
C45 0.038(3) 0.024(2) 0.039(2) 0.004(2) 0.006(3) 0.009(2)
C46 0.035(3) 0.026(2) 0.034(2) 0.001(2) 0.012(2) 0.002(2)
C51 0.041(2) 0.027(2) 0.023(3) 0.001(2) 0.015(2) -0.001(2)
C52 0.037(2) 0.029(2) 0.033(3) 0.003(2) 0.011(2) 0.001(3)
C53 0.052(2) 0.026(2) 0.029(3) 0.000(2) 0.010(3) 0.007(3)
C54 0.053(2) 0.028(2) 0.033(3) -0.001(2) 0.015(3) -0.011(3)
C55 0.050(2) 0.035(2) 0.046(3) -0.014(3) 0.026(3) -0.023(3)
C56 0.040(2) 0.035(2) 0.041(3) -0.009(3) 0.024(3) -0.004(3)
C61 0.024(3) 0.027(2) 0.026(2) -0.002(2) 0.014(2) -0.002(2)
C62 0.031(3) 0.026(2) 0.043(3) 0.003(2) 0.006(2) -0.002(2)
C63 0.049(4) 0.025(2) 0.048(3) -0.005(3) 0.001(3) -0.003(3)
C64 0.037(3) 0.034(2) 0.044(3) -0.014(3) 0.002(3) -0.004(3)
C65 0.036(3) 0.034(2) 0.027(2) 0.000(2) 0.005(2) 0.004(3)
C66 0.030(3) 0.031(2) 0.027(2) 0.003(2) 0.010(2) 0.000(2)
C71 0.030(2) 0.020(2) 0.030(2) -0.001(2) 0.012(2) 0.004(2)
C72 0.031(2) 0.025(3) 0.028(2) 0.002(2) 0.010(2) 0.003(2)
C73 0.035(2) 0.033(3) 0.035(2) -0.002(2) 0.022(2) -0.002(2)
C74 0.028(2) 0.035(3) 0.042(2) -0.013(3) 0.020(2) -0.004(2)
C75 0.029(2) 0.040(3) 0.037(2) -0.007(3) 0.007(2) 0.008(3)
C76 0.034(2) 0.033(3) 0.025(2) -0.005(2) 0.011(2) -0.002(2)
C81 0.030(2) 0.024(2) 0.024(3) 0.002(2) 0.008(2) 0.002(2)
C82 0.030(2) 0.026(2) 0.040(3) -0.001(2) 0.013(2) -0.001(2)
C83 0.037(2) 0.025(2) 0.048(3) -0.003(3) 0.014(3) -0.009(2)
C84 0.038(2) 0.026(2) 0.036(3) 0.000(2) 0.018(3) 0.004(2)
C85 0.036(2) 0.027(2) 0.038(3) 0.005(2) 0.019(2) 0.006(2)
C86 0.031(2) 0.027(2) 0.038(3) 0.002(2) 0.019(2) 0.002(2)

loop_
_atom_site_label
_atom_site_type_symbol
_atom_site_fract_x
_atom_site_fract_y
_atom_site_fract_z
_atom_site_U_iso_or_equiv
_atom_site_thermal_displace_type
_atom_site_occupancy
_atom_site_calc_flag
_atom_site_refinement_flags
Au Au 0.30084(2) 0.575020(6) 0.15695(2) 0.02745(11) Uani 1 d .
S1 S 0.35792(12) 0.63977(4) 0.18887(12) 0.0320(8) Uani 1 d D
S2 S 0.26275(13) 0.58046(4) -0.05274(12) 0.0371(10) Uani 1 d D
S3 S 0.36632(12) 0.70145(4) 0.00875(13) 0.0338(9) Uani 1 d D
S4 S 0.28745(14) 0.65037(4) -0.19986(13) 0.0382(10) Uani 1 d D
S5 S 0.34705(14) 0.73286(4) -0.23665(14) 0.0429(11) Uani 1 d U
C1 C 0.3368(4) 0.6533(2) 0.0377(5) 0.030(3) Uani 1 d DU
C2 C 0.2998(4) 0.6295(2) -0.0596(5) 0.030(3) Uani 1 d DU
C3 C 0.3332(4) 0.6972(2) -0.1482(5) 0.033(3) Uani 1 d DU
C11 C 0.2532(5) 0.5172(2) 0.1306(5) 0.033(2) Uani 1 d U
C12 C 0.1512(5) 0.5050(2) 0.1293(5) 0.035(2) Uani 1 d U
C13 C 0.1155(5) 0.4669(2) 0.1037(5) 0.040(2) Uani 1 d U
C14 C 0.1827(5) 0.4402(2) 0.0792(5) 0.039(2) Uani 1 d U
C15 C 0.2872(5) 0.4507(2) 0.0841(5) 0.037(2) Uani 1 d U
C16 C 0.3199(5) 0.4890(2) 0.1096(5) 0.035(2) Uani 1 d U
F1 F 0.0816(3) 0.53067(10) 0.1527(3) 0.044(2) Uani 1 d U
F2 F 0.0151(3) 0.45613(10) 0.1039(3) 0.050(2) Uani 1 d U
F3 F 0.1485(3) 0.40272(10) 0.0493(3) 0.053(3) Uani 1 d U
F4 F 0.3544(3) 0.42384(10) 0.0626(3) 0.052(3) Uani 1 d U
F5 F 0.4220(3) 0.49828(10) 0.1102(3) 0.044(2) Uani 1 d U
C21 C 0.3308(3) 0.56965(13) 0.3418(5) 0.027(2) Uani 1 d DU
C22 C 0.4297(4) 0.55562(14) 0.4225(4) 0.029(2) Uani 1 d DU
C23 C 0.4511(4) 0.55137(15) 0.5465(4) 0.032(2) Uani 1 d DU
C24 C 0.3722(3) 0.56230(14) 0.5945(5) 0.030(2) Uani 1 d DU
C25 C 0.2723(4) 0.57630(14) 0.5167(4) 0.028(2) Uani 1 d DU
C26 C 0.2530(4) 0.57945(14) 0.3929(4) 0.027(2) Uani 1 d DU
F6 F 0.5112(2) 0.54486(10) 0.3816(3) 0.040(2) Uani 1 d DU
F7 F 0.5500(3) 0.53815(10) 0.6224(3) 0.044(2) Uani 1 d DU
F8 F 0.3920(3) 0.55928(10) 0.7146(3) 0.049(2) Uani 1 d DU
F9 F 0.1942(3) 0.58643(10) 0.5626(3) 0.047(2) Uani 1 d DU
F10 F 0.1531(2) 0.59296(9) 0.3213(3) 0.040(2) Uani 1 d DU
P1 P 0.82547(11) 0.65402(4) 0.32329(12) 0.0229(7) Uani 1 d U
P2 P 0.81151(11) 0.64248(4) 0.56923(12) 0.0219(7) Uani 1 d U
N N 0.8058(4) 0.66377(12) 0.4462(4) 0.026(2) Uani 1 d U
C31 C 0.9663(4) 0.66501(14) 0.3372(4) 0.027(2) Uani 1 d DU
C32 C 1.0410(4) 0.67592(15) 0.4512(5) 0.032(2) Uani 1 d DU
H32 H 1.0203(4) 0.67451(15) 0.5224(5) 0.039 Uiso 1 calc R
C33 C 1.1465(4) 0.6890(2) 0.4617(5) 0.039(2) Uani 1 d DU
H33 H 1.1982(4) 0.6968(2) 0.5401(5) 0.047 Uiso 1 calc R
C34 C 1.1763(5) 0.6905(2) 0.3596(4) 0.039(2) Uani 1 d DU
H34 H 1.2487(5) 0.6997(2) 0.3672(4) 0.047 Uiso 1 calc R
C35 C 1.1033(4) 0.6791(2) 0.2467(5) 0.038(2) Uani 1 d DU
H35 H 1.1256(4) 0.6800(2) 0.1764(5) 0.046 Uiso 1 calc R
C36 C 0.9974(4) 0.66632(15) 0.2336(5) 0.032(2) Uani 1 d DU
H36 H 0.9464(4) 0.65851(15) 0.1548(5) 0.039 Uiso 1 calc R
C41 C 0.7388(4) 0.68623(14) 0.2068(4) 0.026(3) Uani 1 d DU
C42 C 0.7130(5) 0.6777(2) 0.0835(5) 0.037(4) Uani 1 d DU
H42 H 0.7359(5) 0.6533(2) 0.0597(5) 0.045 Uiso 1 calc R
C43 C 0.6544(5) 0.7042(2) -0.0058(5) 0.042(4) Uani 1 d DU
H43 H 0.6374(5) 0.6984(2) -0.0910(5) 0.050 Uiso 1 calc R
C44 C 0.6207(5) 0.7390(2) 0.0290(5) 0.041(3) Uani 1 d DU
H44 H 0.5793(5) 0.7573(2) -0.0327(5) 0.049 Uiso 1 calc R
C45 C 0.6457(5) 0.74802(15) 0.1510(5) 0.036(3) Uani 1 d DU
H45 H 0.6223(5) 0.77249(15) 0.1742(5) 0.043 Uiso 1 calc R
C46 C 0.7048(4) 0.72147(14) 0.2403(5) 0.032(3) Uani 1 d DU
H46 H 0.7221(4) 0.72755(14) 0.3254(5) 0.038 Uiso 1 calc R
C51 C 0.7907(4) 0.60469(15) 0.2698(5) 0.029(2) Uani 1 d DU
C52 C 0.8694(4) 0.57813(14) 0.2614(5) 0.033(2) Uani 1 d DU
H52 H 0.9450(4) 0.58607(14) 0.2810(5) 0.040 Uiso 1 calc R
C53 C 0.8373(5) 0.53988(14) 0.2242(5) 0.037(2) Uani 1 d DU
H53 H 0.8907(5) 0.52154(14) 0.2164(5) 0.044 Uiso 1 calc R
C54 C 0.7290(4) 0.5283(2) 0.1986(5) 0.038(2) Uani 1 d DU
H54 H 0.7080(4) 0.5017(2) 0.1757(5) 0.046 Uiso 1 calc R
C55 C 0.6514(5) 0.5546(2) 0.2057(5) 0.041(2) Uani 1 d DU
H55 H 0.5760(5) 0.5464(2) 0.1864(5) 0.049 Uiso 1 calc R
C56 C 0.6807(5) 0.59321(15) 0.2407(5) 0.036(2) Uani 1 d DU
H56 H 0.6259(5) 0.61163(15) 0.2447(5) 0.043 Uiso 1 calc R
C61 C 0.9097(4) 0.66625(12) 0.7002(4) 0.024(3) Uani 1 d DU
C62 C 0.9178(4) 0.70699(14) 0.6988(5) 0.035(3) Uani 1 d DU
H62 H 0.8742(4) 0.72148(14) 0.6275(5) 0.042 Uiso 1 calc R
C63 C 0.9886(5) 0.7264(2) 0.8002(5) 0.045(4) Uani 1 d DU
H63 H 0.9944(5) 0.7543(2) 0.7985(5) 0.054 Uiso 1 calc R
C64 C 1.0511(5) 0.70608(14) 0.9040(5) 0.042(3) Uani 1 d DU
H64 H 1.0994(5) 0.71983(14) 0.9744(5) 0.050 Uiso 1 calc R
C65 C 1.0433(4) 0.66562(15) 0.9055(4) 0.034(3) Uani 1 d DU
H65 H 1.0874(4) 0.65127(15) 0.9769(4) 0.041 Uiso 1 calc R
C66 C 0.9727(4) 0.64591(15) 0.8050(4) 0.029(3) Uani 1 d DU
H66 H 0.9670(4) 0.61795(15) 0.8074(4) 0.035 Uiso 1 calc R
C71 C 0.6786(4) 0.64665(14) 0.5856(4) 0.026(2) Uani 1 d DU
C72 C 0.6662(4) 0.63843(14) 0.6966(4) 0.028(2) Uani 1 d DU
H72 H 0.7290(4) 0.63013(14) 0.7654(4) 0.034 Uiso 1 calc R
C73 C 0.5633(4) 0.6421(2) 0.7087(5) 0.032(2) Uani 1 d DU
H73 H 0.5551(4) 0.6362(2) 0.7855(5) 0.038 Uiso 1 calc R
C74 C 0.4728(4) 0.6544(2) 0.6100(4) 0.033(2) Uani 1 d DU
H74 H 0.4020(4) 0.6575(2) 0.6185(4) 0.040 Uiso 1 calc R
C75 C 0.4850(4) 0.6620(2) 0.4995(5) 0.037(2) Uani 1 d DU
H75 H 0.4218(4) 0.6700(2) 0.4307(5) 0.044 Uiso 1 calc R
C76 C 0.5870(4) 0.6582(2) 0.4862(4) 0.031(2) Uani 1 d DU
H76 H 0.5944(4) 0.6635(2) 0.4086(4) 0.037 Uiso 1 calc R
C81 C 0.8480(3) 0.59182(15) 0.5791(5) 0.026(2) Uani 1 d DU
C82 C 0.7675(4) 0.56302(14) 0.5654(5) 0.032(2) Uani 1 d DU
H82 H 0.6925(4) 0.57040(14) 0.5525(5) 0.038 Uiso 1 calc R
C83 C 0.7963(4) 0.52372(14) 0.5705(5) 0.037(2) Uani 1 d DU
H83 H 0.7412(4) 0.50387(14) 0.5602(5) 0.044 Uiso 1 calc R
C84 C 0.9043(4) 0.5134(2) 0.5903(5) 0.032(2) Uani 1 d DU
H84 H 0.9241(4) 0.4863(2) 0.5955(5) 0.038 Uiso 1 calc R
C85 C 0.9846(4) 0.54124(14) 0.6028(5) 0.032(2) Uani 1 d DU
H85 H 1.0592(4) 0.53346(14) 0.6151(5) 0.038 Uiso 1 calc R
C86 C 0.9571(4) 0.58056(13) 0.5974(5) 0.030(2) Uani 1 d DU
H86 H 1.0128(4) 0.60009(13) 0.6063(5) 0.036 Uiso 1 calc R

loop_
_atom_type_symbol
_atom_type_description
_atom_type_scat_dispersion_real
_atom_type_scat_dispersion_imag
_atom_type_scat_source
C C 0.0033 0.0016 'International Tables Vol C Tables 4.2.6.8 and 6.1.1.4'
H H 0.0000 0.0000 'International Tables Vol C Tables 4.2.6.8 and 6.1.1.4'
N N 0.0061 0.0033 'International Tables Vol C Tables 4.2.6.8 and 6.1.1.4'
F F 0.0171 0.0103 'International Tables Vol C Tables 4.2.6.8 and 6.1.1.4'
P P 0.1023 0.0942 'International Tables Vol C Tables 4.2.6.8 and 6.1.1.4'
S S 0.1246 0.1234 'International Tables Vol C Tables 4.2.6.8 and 6.1.1.4'
Au Au -2.0133 8.8022 'International Tables Vol C Tables 4.2.6.8 and 6.1.1.4'

loop_
_geom_angle_atom_site_label_1
_geom_angle_atom_site_label_2
_geom_angle_atom_site_label_3
_geom_angle
_geom_angle_publ_flag
C21 Au C11 90.36(19) y
C21 Au S1 89.19(13) y
C11 Au S1 178.91(17) y
C21 Au S2 178.61(11) y
C11 Au S2 88.79(14) y
S1 Au S2 91.68(5) y
C1 S1 Au 99.37(18) y
C2 S2 Au 99.51(18) y
C3 S3 C1 97.80(26) y
C3 S4 C2 98.38(26) y
C2 C1 S3 116.42(41) y
C2 C1 S1 125.13(42) y
S3 C1 S1 118.44(30) y
C1 C2 S4 115.68(41) y
C1 C2 S2 124.29(42) y
S4 C2 S2 120.02(31) y
S5 C3 S3 123.98(33) y
S5 C3 S4 124.28(34) y
S3 C3 S4 111.71(31) y
C16 C11 C12 116.44(53) y
C16 C11 Au 121.83(42) ?
C12 C11 Au 121.70(45) ?
F1 C12 C13 117.49(53) ?
F1 C12 C11 120.31(51) ?
C13 C12 C11 122.20(57) ?
F2 C13 C14 120.33(52) ?
F2 C13 C12 120.30(58) ?
C14 C13 C12 119.36(57) ?
C13 C14 F3 120.88(55) ?
C13 C14 C15 120.50(55) ?
F3 C14 C15 118.62(58) ?
F4 C15 C16 121.31(56) ?
F4 C15 C14 120.14(53) ?
C16 C15 C14 118.54(57) ?
F5 C16 C11 120.45(50) ?
F5 C16 C15 116.66(54) ?
C11 C16 C15 122.87(56) ?
C22 C21 C26 115.54(48) y
C22 C21 Au 122.10(31) ?
C26 C21 Au 122.35(30) ?
F6 C22 C21 120.29(40) ?
F6 C22 C23 116.65(40) ?
C21 C22 C23 123.06(43) ?
F7 C23 C24 119.28(41) ?
F7 C23 C22 120.99(42) ?
C24 C23 C22 119.67(43) ?
F8 C24 C25 120.42(36) ?
F8 C24 C23 120.72(36) ?
C25 C24 C23 118.86(49) ?
F9 C25 C24 119.22(40) ?
F9 C25 C26 120.92(41) ?
C24 C25 C26 119.86(42) ?
F10 C26 C21 120.03(40) ?
F10 C26 C25 117.00(40) ?
C21 C26 C25 122.97(42) ?
N P1 C51 114.37(23) ?
N P1 C41 107.43(21) ?
C51 P1 C41 107.48(22) ?
N P1 C31 110.79(22) ?
C51 P1 C31 110.22(21) ?
C41 P1 C31 106.13(22) ?
N P2 C81 115.41(23) ?
N P2 C71 108.59(21) ?
C81 P2 C71 108.06(21) ?
N P2 C61 110.71(22) ?
C81 P2 C61 107.03(21) ?
C71 P2 C61 106.68(22) ?
P1 N P2 138.90(28) ?
C32 C31 C36 120.15(50) ?
C32 C31 P1 118.55(36) ?
C36 C31 P1 121.00(36) ?
C31 C32 C33 119.70(47) ?
C34 C33 C32 119.94(49) ?
C33 C34 C35 120.66(53) ?
C34 C35 C36 120.50(48) ?
C35 C36 C31 119.03(47) ?
C46 C41 C42 119.34(49) ?
C46 C41 P1 119.68(35) ?
C42 C41 P1 120.78(35) ?
C41 C42 C43 120.58(47) ?
C44 C43 C42 119.34(48) ?
C43 C44 C45 120.96(54) ?
C44 C45 C46 119.55(47) ?
C41 C46 C45 120.23(46) ?
C52 C51 C56 120.32(50) ?
C52 C51 P1 122.53(37) ?
C56 C51 P1 117.11(35) ?
C51 C52 C53 119.36(48) ?
C54 C53 C52 120.29(49) ?
C55 C54 C53 120.23(53) ?
C54 C55 C56 120.75(49) ?
C55 C56 C51 119.02(48) ?
C66 C61 C62 119.07(48) ?
C66 C61 P2 122.53(34) ?
C62 C61 P2 118.29(35) ?
C63 C62 C61 119.82(47) ?
C64 C63 C62 120.96(48) ?
C63 C64 C65 119.31(53) ?
C66 C65 C64 120.34(47) ?
C65 C66 C61 120.49(45) ?
C72 C71 C76 119.42(49) ?
C72 C71 P2 120.79(35) ?
C76 C71 P2 119.80(35) ?
C71 C72 C73 120.33(45) ?
C74 C73 C72 120.01(46) ?
C75 C74 C73 119.56(51) ?
C74 C75 C76 120.96(47) ?
C75 C76 C71 119.70(46) ?
C82 C81 C86 119.33(48) ?
C82 C81 P2 120.40(35) ?
C86 C81 P2 120.26(35) ?
C83 C82 C81 119.92(46) ?
C84 C83 C82 119.61(46) ?
C83 C84 C85 121.48(51) ?
C84 C85 C86 119.60(46) ?
C85 C86 C81 120.05(45) ?

loop_
_geom_bond_atom_site_label_1
_geom_bond_atom_site_label_2
_geom_bond_distance
_geom_bond_publ_flag
Au C21 2.0587(52) y
Au C11 2.0613(55) y
Au S1 2.3215(14) y
Au S2 2.3240(15) y
S1 C1 1.7471(54) y
S2 C2 1.7524(54) y
S3 C3 1.7310(56) y
S3 C1 1.7505(54) y
S4 C3 1.7393(55) y
S4 C2 1.7391(53) y
S5 C3 1.6469(56) y
C1 C2 1.3396(72) y
C11 C16 1.3714(81) ?
C11 C12 1.3752(78) ?
C12 F1 1.3502(64) ?
C12 C13 1.3816(78) ?
C13 F2 1.3482(68) ?
C13 C14 1.3555(87) ?
C14 F3 1.3617(64) ?
C14 C15 1.3768(83) ?
C15 F4 1.3472(66) ?
C15 C16 1.3765(78) ?
C16 F5 1.3532(64) ?
C21 C22 1.3767(55) ?
C21 C26 1.3777(55) ?
C22 F6 1.3504(50) ?
C22 C23 1.3802(59) ?
C23 F7 1.3484(50) ?
C23 C24 1.3763(56) ?
C24 F8 1.3348(59) ?
C24 C25 1.3742(56) ?
C25 F9 1.3430(49) ?
C25 C26 1.3788(58) ?
C26 F10 1.3468(50) ?
P1 N 1.5762(42) ?
P1 C51 1.7992(53) ?
P1 C41 1.7982(51) ?
P1 C31 1.8071(53) ?
P2 N 1.5870(42) ?
P2 C81 1.7885(52) ?
P2 C71 1.7979(53) ?
P2 C61 1.7968(51) ?
C31 C32 1.3888(58) ?
C31 C36 1.4012(57) ?
C32 C33 1.3971(63) ?
C33 C34 1.3743(62) ?
C34 C35 1.3776(61) ?
C35 C36 1.3917(62) ?
C41 C46 1.3847(56) ?
C41 C42 1.3871(57) ?
C42 C43 1.3854(62) ?
C43 C44 1.3754(61) ?
C44 C45 1.3777(61) ?
C45 C46 1.3882(60) ?
C51 C52 1.3913(58) ?
C51 C56 1.3957(59) ?
C52 C53 1.3940(61) ?
C53 C54 1.3803(62) ?
C54 C55 1.3716(63) ?
C55 C56 1.3938(62) ?
C61 C66 1.3912(56) ?
C61 C62 1.3976(56) ?
C62 C63 1.3816(62) ?
C63 C64 1.3803(62) ?
C64 C65 1.3878(59) ?
C65 C66 1.3799(60) ?
C71 C72 1.3878(57) ?
C71 C76 1.3881(57) ?
C72 C73 1.3902(61) ?
C73 C74 1.3828(60) ?
C74 C75 1.3758(60) ?
C75 C76 1.3868(62) ?
C81 C82 1.3991(57) ?
C81 C86 1.4014(57) ?
C82 C83 1.3900(60) ?
C83 C84 1.3753(59) ?
C84 C85 1.3757(59) ?
C85 C86 1.3861(59) ?
